data_4109570
loop_
_publ_author_name
'Jungseok Heo'
'You-Moon Jeon'
'Chad A. Mirkin'

_publ_section_title
;
 Reversible Interconversion of Homochiral Triangular Macrocycles and
 Helical Coordination Polymers
;
_journal_name_full 'Journal of the American Chemical Society'
_journal_page_first 7712
_journal_page_last 7713
_journal_paper_doi 10.1021/ja0716812
_journal_volume 129
_journal_year 2007
_chemical_formula_sum 'C51.5 H52.5 Cu2 N4 O11.75'
_chemical_formula_weight 1042.56
_chemical_name_systematic
; 
 ? 
;
_space_group_IT_number 145
_symmetry_cell_setting trigonal
_symmetry_space_group_name_Hall 'P 32'
_symmetry_space_group_name_H-M 'P 32'
_atom_sites_solution_hydrogens geom
_atom_sites_solution_primary direct
_atom_sites_solution_secondary difmap
_audit_creation_method SHELXL-97
_cell_angle_alpha 90.00
_cell_angle_beta 90.00
_cell_angle_gamma 120.00
_cell_formula_units_Z 3
_cell_length_a 18.2380(14)
_cell_length_b 18.2380(14)
_cell_length_c 14.286(2)
_cell_measurement_reflns_used 6156
_cell_measurement_temperature 153(2)
_cell_measurement_theta_max 27.88
_cell_measurement_theta_min 2.58
_cell_volume 4115.2(7)
_computing_cell_refinement 'Bruker SMART'
_computing_data_collection 'Bruker SMART'
_computing_data_reduction 'Bruker SAINT'
_computing_molecular_graphics 'Bruker SHELXTL'
_computing_publication_material 'Bruker SHELXTL'
_computing_structure_refinement 'SHELXL-97 (Sheldrick, 1997)'
_computing_structure_solution 'SHELXS-97 (Sheldrick, 1990)'
_diffrn_ambient_temperature 153(2)
_diffrn_measured_fraction_theta_full 0.919
_diffrn_measured_fraction_theta_max 0.919
_diffrn_measurement_device_type 'CCD area detector'
_diffrn_measurement_method 'phi and omega scans'
_diffrn_radiation_monochromator graphite
_diffrn_radiation_source 'fine-focus sealed tube'
_diffrn_radiation_type MoK\a
_diffrn_radiation_wavelength 0.71073
_diffrn_reflns_av_R_equivalents 0.1162
_diffrn_reflns_av_sigmaI/netI 0.1055
_diffrn_reflns_limit_h_max 23
_diffrn_reflns_limit_h_min -23
_diffrn_reflns_limit_k_max 23
_diffrn_reflns_limit_k_min -23
_diffrn_reflns_limit_l_max 18
_diffrn_reflns_limit_l_min -19
_diffrn_reflns_number 37605
_diffrn_reflns_theta_full 28.75
_diffrn_reflns_theta_max 28.75
_diffrn_reflns_theta_min 1.29
_exptl_absorpt_coefficient_mu 0.834
_exptl_absorpt_correction_type none
_exptl_crystal_colour green
_exptl_crystal_density_diffrn 1.262
_exptl_crystal_density_meas 0
_exptl_crystal_description needle
_exptl_crystal_F_000 1625
_refine_diff_density_max 0.940
_refine_diff_density_min -0.436
_refine_diff_density_rms 0.122
_refine_ls_abs_structure_details 'Flack H D (1983), Acta Cryst. A39, 876-881'
_refine_ls_abs_structure_Flack 0.002(17)
_refine_ls_extinction_method none
_refine_ls_goodness_of_fit_ref 0.752
_refine_ls_hydrogen_treatment mixed
_refine_ls_matrix_type full
_refine_ls_number_parameters 585
_refine_ls_number_reflns 11738
_refine_ls_number_restraints 1
_refine_ls_restrained_S_all 0.752
_refine_ls_R_factor_all 0.1064
_refine_ls_R_factor_gt 0.0665
_refine_ls_shift/su_max 0.001
_refine_ls_shift/su_mean 0.000
_refine_ls_structure_factor_coef Fsqd
_refine_ls_weighting_details 'calc w=1/[\s^2^(Fo^2^)+(0.2000P)^2^+0.0000P] where P=(Fo^2^+2Fc^2^)/3'
_refine_ls_weighting_scheme calc
_refine_ls_wR_factor_gt 0.1755
_refine_ls_wR_factor_ref 0.2154
_reflns_number_gt 7894
_reflns_number_total 11738
_reflns_threshold_expression >2sigma(I)
_cod_data_source_file ja0716812si20070309_034810.cif
_cod_data_source_block s29vm
_cod_original_cell_volume 4115.3(8)
_cod_original_formula_sum 'C51.50 H52.50 Cu2 N4 O11.75'
_cod_database_code 4109570

loop_
_symmetry_equiv_pos_as_xyz
'x, y, z'
'-y, x-y, z+2/3'
'-x+y, -x, z+1/3'

loop_
_atom_site_label
_atom_site_type_symbol
_atom_site_fract_x
_atom_site_fract_y
_atom_site_fract_z
_atom_site_U_iso_or_equiv
_atom_site_adp_type
_atom_site_occupancy
_atom_site_symmetry_multiplicity
_atom_site_calc_flag
_atom_site_refinement_flags
Cu1 Cu 0.51157(4) 0.28059(4) 0.30472(5) 0.03087(18) Uani 1 1 d .
Cu2 Cu 0.04463(5) 0.24679(5) 0.46220(5) 0.0410(2) Uani 1 1 d .
N1 N 0.6002(3) 0.2939(3) 0.3914(4) 0.0310(10) Uani 1 1 d .
N2 N 0.4615(3) 0.1598(3) 0.2795(3) 0.0310(10) Uani 1 1 d .
N3 N 0.0602(3) 0.2180(4) 0.5940(4) 0.0423(12) Uani 1 1 d .
N4 N 0.0279(4) 0.2683(4) 0.3277(4) 0.0461(13) Uani 1 1 d .
O1 O 0.5728(3) 0.3935(3) 0.2624(3) 0.0360(9) Uani 1 1 d .
O2 O 0.4080(3) 0.2798(3) 0.2854(3) 0.0372(9) Uani 1 1 d .
O3 O 0.7415(3) 0.6896(3) 0.1673(3) 0.0481(12) Uani 1 1 d .
O4 O 0.8708(3) 0.7405(3) 0.2279(4) 0.0486(12) Uani 1 1 d .
O5 O 0.1423(3) 0.2379(3) 0.4213(4) 0.0493(12) Uani 1 1 d .
O6 O 0.0418(4) 0.1091(4) 0.3778(5) 0.0728(17) Uani 1 1 d .
O7 O 0.1377(4) 0.3966(4) 0.4847(5) 0.0760(18) Uani 1 1 d .
C1 C 0.5526(4) 0.1468(4) 0.4351(4) 0.0312(12) Uani 1 1 d .
C2 C 0.5716(3) 0.2273(4) 0.4603(4) 0.0299(12) Uani 1 1 d .
C3 C 0.5569(4) 0.2465(4) 0.5521(4) 0.0340(12) Uani 1 1 d .
H3A H 0.5719 0.3029 0.5681 0.041 Uiso 1 1 calc R
C4 C 0.5210(5) 0.1835(4) 0.6176(4) 0.0421(14) Uani 1 1 d .
H4A H 0.5109 0.1965 0.6789 0.051 Uiso 1 1 calc R
C5 C 0.4987(4) 0.0993(4) 0.5954(4) 0.0395(14) Uani 1 1 d .
C6 C 0.4582(5) 0.0320(5) 0.6595(5) 0.0491(17) Uani 1 1 d .
H6A H 0.4484 0.0439 0.7214 0.059 Uiso 1 1 calc R
C7 C 0.4331(5) -0.0484(5) 0.6359(5) 0.0549(19) Uani 1 1 d .
H7A H 0.4045 -0.0922 0.6806 0.066 Uiso 1 1 calc R
C8 C 0.4488(5) -0.0688(4) 0.5447(5) 0.0474(16) Uani 1 1 d .
H8A H 0.4329 -0.1255 0.5291 0.057 Uiso 1 1 calc R
C9 C 0.4870(4) -0.0057(4) 0.4804(5) 0.0385(14) Uani 1 1 d .
H9A H 0.4960 -0.0194 0.4189 0.046 Uiso 1 1 calc R
C10 C 0.5140(4) 0.0799(4) 0.5022(4) 0.0331(12) Uani 1 1 d .
C11 C 0.5679(4) 0.1271(3) 0.3379(4) 0.0293(11) Uani 1 1 d .
C12 C 0.5191(4) 0.1291(4) 0.2636(4) 0.0316(12) Uani 1 1 d .
C13 C 0.5285(4) 0.1039(4) 0.1719(4) 0.0341(12) Uani 1 1 d .
H13A H 0.4952 0.1055 0.1218 0.041 Uiso 1 1 calc R
C14 C 0.5849(4) 0.0776(4) 0.1562(4) 0.0409(15) Uani 1 1 d .
H14A H 0.5901 0.0606 0.0949 0.049 Uiso 1 1 calc R
C15 C 0.6355(4) 0.0749(4) 0.2279(5) 0.0395(14) Uani 1 1 d .
C16 C 0.6957(5) 0.0470(5) 0.2115(6) 0.0516(18) Uani 1 1 d .
H16A H 0.7012 0.0298 0.1504 0.062 Uiso 1 1 calc R
C17 C 0.7443(5) 0.0449(6) 0.2815(6) 0.060(2) Uani 1 1 d .
H17A H 0.7833 0.0260 0.2693 0.072 Uiso 1 1 calc R
C18 C 0.7373(4) 0.0712(5) 0.3747(6) 0.0505(17) Uani 1 1 d .
H18A H 0.7717 0.0695 0.4236 0.061 Uiso 1 1 calc R
C19 C 0.6814(4) 0.0983(4) 0.3925(5) 0.0419(14) Uani 1 1 d .
H19A H 0.6776 0.1159 0.4541 0.050 Uiso 1 1 calc R
C20 C 0.6284(4) 0.1009(4) 0.3203(4) 0.0333(12) Uani 1 1 d .
C21 C 0.6715(4) 0.3635(4) 0.4048(4) 0.0312(12) Uani 1 1 d .
H21A H 0.7069 0.3637 0.4537 0.037 Uiso 1 1 calc R
C22 C 0.7016(4) 0.4407(4) 0.3516(4) 0.0317(12) Uani 1 1 d .
C23 C 0.6499(4) 0.4520(4) 0.2863(4) 0.0318(12) Uani 1 1 d .
C24 C 0.6831(4) 0.5323(4) 0.2447(4) 0.0352(13) Uani 1 1 d .
H24A H 0.6487 0.5418 0.2021 0.042 Uiso 1 1 calc R
C25 C 0.7640(4) 0.5980(4) 0.2637(4) 0.0334(12) Uani 1 1 d .
C26 C 0.8160(4) 0.5851(4) 0.3274(5) 0.0403(14) Uani 1 1 d .
H26A H 0.8723 0.6289 0.3398 0.048 Uiso 1 1 calc R
C27 C 0.7827(4) 0.5065(4) 0.3714(5) 0.0410(15) Uani 1 1 d .
H27A H 0.8163 0.4977 0.4160 0.049 Uiso 1 1 calc R
C28 C 0.7961(4) 0.6830(4) 0.2174(4) 0.0389(14) Uani 1 1 d .
C29 C 0.3822(4) 0.1084(4) 0.2619(4) 0.0317(12) Uani 1 1 d .
H29A H 0.3666 0.0542 0.2371 0.038 Uiso 1 1 calc R
C30 C 0.3166(4) 0.1282(4) 0.2776(4) 0.0328(12) Uani 1 1 d .
C31 C 0.3341(4) 0.2127(4) 0.2942(4) 0.0322(12) Uani 1 1 d .
C32 C 0.2640(4) 0.2214(4) 0.3230(4) 0.0333(12) Uani 1 1 d .
H32A H 0.2724 0.2766 0.3331 0.040 Uiso 1 1 calc R
C33 C 0.1855(4) 0.1535(4) 0.3366(5) 0.0414(15) Uani 1 1 d .
C34 C 0.1666(4) 0.0708(5) 0.3134(5) 0.0439(15) Uani 1 1 d .
H34A H 0.1106 0.0242 0.3180 0.053 Uiso 1 1 calc R
C35 C 0.2323(4) 0.0603(4) 0.2837(5) 0.0386(13) Uani 1 1 d .
H35A H 0.2207 0.0052 0.2667 0.046 Uiso 1 1 calc R
C36 C 0.1156(4) 0.1656(5) 0.3810(5) 0.0451(16) Uani 1 1 d .
C37 C 0.0640(5) 0.1497(5) 0.6152(6) 0.0529(18) Uani 1 1 d .
H37A H 0.0557 0.1101 0.5674 0.063 Uiso 1 1 calc R
C38 C 0.0804(5) 0.1341(6) 0.7078(7) 0.062(2) Uani 1 1 d .
H38A H 0.0833 0.0847 0.7224 0.075 Uiso 1 1 calc R
C39 C 0.0917(6) 0.1903(7) 0.7743(7) 0.073(3) Uani 1 1 d .
H39A H 0.1053 0.1825 0.8364 0.088 Uiso 1 1 calc R
C40 C 0.0837(7) 0.2601(7) 0.7528(7) 0.074(3) Uani 1 1 d .
H40A H 0.0888 0.2994 0.7996 0.089 Uiso 1 1 calc R
C41 C 0.0683(6) 0.2696(6) 0.6629(6) 0.066(2) Uani 1 1 d .
H41A H 0.0629 0.3174 0.6479 0.079 Uiso 1 1 calc R
C42 C -0.0458(5) 0.2347(5) 0.2870(5) 0.0526(18) Uani 1 1 d .
H42A H -0.0943 0.2000 0.3239 0.063 Uiso 1 1 calc R
C43 C -0.0581(6) 0.2460(6) 0.1943(6) 0.064(2) Uani 1 1 d .
H43A H -0.1132 0.2176 0.1677 0.077 Uiso 1 1 calc R
C44 C 0.0090(7) 0.2977(6) 0.1426(6) 0.064(2) Uani 1 1 d .
H44A H 0.0021 0.3094 0.0795 0.077 Uiso 1 1 calc R
C45 C 0.0901(6) 0.3345(6) 0.1830(6) 0.062(2) Uani 1 1 d .
H45A H 0.1394 0.3696 0.1473 0.075 Uiso 1 1 calc R
C46 C 0.0957(5) 0.3183(5) 0.2743(6) 0.0553(19) Uani 1 1 d .
H46A H 0.1502 0.3434 0.3022 0.066 Uiso 1 1 calc R
C47 C 0.2262(10) 0.4257(17) 0.507(2) 0.243(17) Uani 1 1 d .
C48 C 0.3550(17) 0.8726(19) 0.263(2) 0.198(10) Uiso 1 1 d .
C49 C 0.1008(9) 0.7191(9) 0.2368(10) 0.104(4) Uiso 1 1 d .
C50 C -0.0056(6) 0.8397(6) 0.4204(7) 0.070(2) Uiso 1 1 d .
C51 C 0.3702(10) 0.3950(9) 0.1427(11) 0.110(4) Uiso 1 1 d .
C52 C 0.0874(17) 0.4933(17) 0.6756(19) 0.098(7) Uiso 0.50 1 d P
O8 O 0.3058(4) 0.9034(5) 0.2583(5) 0.0773(18) Uiso 1 1 d .
O9 O 0.1393(4) 0.7927(4) 0.3000(5) 0.0755(18) Uiso 1 1 d .
O10 O 0.0135(4) 0.8252(4) 0.3293(5) 0.0764(17) Uiso 1 1 d .
O11 O 0.4273(8) 0.4333(8) 0.2107(9) 0.147(4) Uiso 1 1 d .
O12 O 0.0906(8) 0.4947(8) 0.5820(9) 0.067(3) Uiso 0.50 1 d P
O13 O 0.3451(19) -0.3014(19) 0.470(2) 0.083(7) Uiso 0.25 1 d P

loop_
_atom_site_aniso_label
_atom_site_aniso_U_11
_atom_site_aniso_U_22
_atom_site_aniso_U_33
_atom_site_aniso_U_23
_atom_site_aniso_U_13
_atom_site_aniso_U_12
Cu1 0.0329(4) 0.0290(4) 0.0323(3) 0.0000(3) -0.0014(3) 0.0168(3)
Cu2 0.0438(4) 0.0529(5) 0.0392(4) 0.0026(3) 0.0045(3) 0.0339(4)
N1 0.031(2) 0.030(2) 0.038(3) 0.001(2) 0.000(2) 0.020(2)
N2 0.038(3) 0.034(3) 0.023(2) 0.0045(19) 0.0010(19) 0.020(2)
N3 0.037(3) 0.047(3) 0.048(3) 0.006(3) 0.005(2) 0.025(3)
N4 0.046(3) 0.054(3) 0.047(3) 0.003(3) 0.003(3) 0.031(3)
O1 0.039(2) 0.031(2) 0.032(2) 0.0008(17) -0.0074(17) 0.0135(18)
O2 0.032(2) 0.032(2) 0.048(3) -0.0002(18) -0.0045(18) 0.0161(18)
O3 0.059(3) 0.028(2) 0.045(3) -0.0021(19) -0.016(2) 0.013(2)
O4 0.041(3) 0.031(2) 0.061(3) -0.001(2) 0.001(2) 0.008(2)
O5 0.051(3) 0.064(3) 0.047(3) -0.005(2) 0.003(2) 0.039(3)
O6 0.048(3) 0.065(4) 0.109(5) 0.004(3) 0.019(3) 0.030(3)
O7 0.074(4) 0.067(4) 0.080(4) -0.006(3) 0.010(3) 0.030(3)
C1 0.025(3) 0.040(3) 0.034(3) 0.005(2) 0.004(2) 0.020(2)
C2 0.027(3) 0.030(3) 0.033(3) -0.002(2) -0.002(2) 0.014(2)
C3 0.040(3) 0.038(3) 0.027(3) -0.005(2) -0.001(2) 0.022(3)
C4 0.052(4) 0.047(4) 0.028(3) -0.008(3) -0.004(3) 0.026(3)
C5 0.038(3) 0.046(4) 0.034(3) -0.001(3) 0.001(3) 0.020(3)
C6 0.050(4) 0.043(4) 0.041(4) 0.012(3) 0.004(3) 0.013(3)
C7 0.056(5) 0.055(4) 0.048(4) 0.015(3) 0.008(3) 0.024(4)
C8 0.048(4) 0.034(3) 0.058(4) 0.017(3) 0.013(3) 0.019(3)
C9 0.042(3) 0.036(3) 0.042(3) 0.007(3) 0.009(3) 0.023(3)
C10 0.033(3) 0.032(3) 0.034(3) 0.001(2) -0.001(2) 0.016(3)
C11 0.032(3) 0.024(3) 0.032(3) 0.002(2) 0.003(2) 0.014(2)
C12 0.029(3) 0.027(3) 0.039(3) 0.002(2) 0.006(2) 0.014(2)
C13 0.041(3) 0.031(3) 0.032(3) 0.002(2) 0.004(2) 0.019(3)
C14 0.046(4) 0.040(3) 0.034(3) -0.005(3) 0.012(3) 0.020(3)
C15 0.041(3) 0.041(3) 0.042(3) -0.001(3) 0.011(3) 0.025(3)
C16 0.051(4) 0.061(5) 0.053(4) -0.011(4) 0.006(3) 0.035(4)
C17 0.054(4) 0.072(5) 0.072(5) -0.020(4) 0.001(4) 0.044(4)
C18 0.041(4) 0.062(5) 0.060(4) -0.008(4) -0.009(3) 0.035(4)
C19 0.041(3) 0.039(3) 0.051(4) 0.002(3) -0.001(3) 0.024(3)
C20 0.029(3) 0.025(3) 0.041(3) 0.000(2) 0.005(2) 0.009(2)
C21 0.030(3) 0.032(3) 0.032(3) -0.001(2) -0.002(2) 0.015(2)
C22 0.035(3) 0.027(3) 0.033(3) 0.004(2) 0.003(2) 0.015(2)
C23 0.035(3) 0.029(3) 0.029(3) -0.004(2) 0.001(2) 0.014(3)
C24 0.044(3) 0.035(3) 0.031(3) -0.001(2) -0.004(2) 0.024(3)
C25 0.040(3) 0.028(3) 0.032(3) -0.008(2) 0.001(2) 0.017(3)
C26 0.040(3) 0.035(3) 0.045(4) -0.004(3) -0.008(3) 0.018(3)
C27 0.043(4) 0.034(3) 0.051(4) 0.000(3) -0.009(3) 0.023(3)
C28 0.054(4) 0.026(3) 0.034(3) -0.002(2) -0.002(3) 0.018(3)
C29 0.031(3) 0.031(3) 0.035(3) -0.006(2) -0.002(2) 0.017(2)
C30 0.033(3) 0.034(3) 0.034(3) 0.000(2) 0.000(2) 0.019(3)
C31 0.037(3) 0.033(3) 0.028(3) 0.000(2) -0.001(2) 0.018(3)
C32 0.037(3) 0.038(3) 0.034(3) -0.001(2) -0.006(2) 0.026(3)
C33 0.040(3) 0.047(4) 0.047(4) 0.003(3) 0.003(3) 0.030(3)
C34 0.035(3) 0.045(4) 0.052(4) -0.002(3) 0.001(3) 0.021(3)
C35 0.037(3) 0.036(3) 0.047(4) -0.002(3) 0.001(3) 0.021(3)
C36 0.036(4) 0.053(4) 0.048(4) 0.009(3) 0.007(3) 0.024(3)
C37 0.037(4) 0.049(4) 0.068(5) 0.016(4) 0.011(3) 0.019(3)
C38 0.055(5) 0.061(5) 0.076(6) 0.023(4) 0.018(4) 0.032(4)
C39 0.057(5) 0.091(7) 0.057(5) 0.012(5) -0.003(4) 0.026(5)
C40 0.093(7) 0.083(7) 0.057(5) -0.005(5) -0.006(5) 0.052(6)
C41 0.081(6) 0.069(5) 0.056(5) -0.002(4) 0.001(4) 0.045(5)
C42 0.056(4) 0.066(5) 0.045(4) -0.005(3) 0.000(3) 0.038(4)
C43 0.074(6) 0.086(6) 0.048(4) -0.005(4) -0.010(4) 0.051(5)
C44 0.096(7) 0.063(5) 0.044(4) -0.004(4) 0.001(4) 0.048(5)
C45 0.075(6) 0.062(5) 0.053(5) 0.013(4) 0.010(4) 0.037(5)
C46 0.043(4) 0.072(5) 0.050(4) 0.007(4) 0.004(3) 0.027(4)
C47 0.072(10) 0.24(3) 0.36(4) -0.18(3) 0.015(15) 0.032(13)

loop_
_atom_type_symbol
_atom_type_description
_atom_type_scat_dispersion_real
_atom_type_scat_dispersion_imag
_atom_type_scat_source
C C 0.0033 0.0016 'International Tables Vol C Tables 4.2.6.8 and 6.1.1.4'
H H 0.0000 0.0000 'International Tables Vol C Tables 4.2.6.8 and 6.1.1.4'
N N 0.0061 0.0033 'International Tables Vol C Tables 4.2.6.8 and 6.1.1.4'
O O 0.0106 0.0060 'International Tables Vol C Tables 4.2.6.8 and 6.1.1.4'
Cu Cu 0.3201 1.2651 'International Tables Vol C Tables 4.2.6.8 and 6.1.1.4'

loop_
_geom_angle_atom_site_label_1
_geom_angle_atom_site_label_2
_geom_angle_atom_site_label_3
_geom_angle
_geom_angle_site_symmetry_1
_geom_angle_site_symmetry_3
O1 Cu1 O2 90.33(19) . .
O1 Cu1 N2 149.49(19) . .
O2 Cu1 N2 93.6(2) . .
O1 Cu1 N1 93.77(19) . .
O2 Cu1 N1 148.2(2) . .
N2 Cu1 N1 98.5(2) . .
O3 Cu2 O5 178.3(2) 3_565 .
O3 Cu2 N3 91.0(2) 3_565 .
O5 Cu2 N3 90.3(2) . .
O3 Cu2 N4 90.8(2) 3_565 .
O5 Cu2 N4 87.9(2) . .
N3 Cu2 N4 176.3(2) . .
O3 Cu2 O7 90.0(2) 3_565 .
O5 Cu2 O7 88.8(2) . .
N3 Cu2 O7 93.4(2) . .
N4 Cu2 O7 89.7(3) . .
C21 N1 C2 119.1(5) . .
C21 N1 Cu1 125.2(4) . .
C2 N1 Cu1 113.6(4) . .
C29 N2 C12 117.2(5) . .
C29 N2 Cu1 125.1(4) . .
C12 N2 Cu1 116.7(4) . .
C37 N3 C41 117.6(7) . .
C37 N3 Cu2 122.9(5) . .
C41 N3 Cu2 119.5(5) . .
C42 N4 C46 116.6(7) . .
C42 N4 Cu2 123.7(5) . .
C46 N4 Cu2 119.7(5) . .
C23 O1 Cu1 127.8(4) . .
C31 O2 Cu1 123.6(4) . .
C28 O3 Cu2 123.7(4) . 2_664
C36 O5 Cu2 108.9(4) . .
C47 O7 Cu2 117.8(12) . .
C2 C1 C10 119.3(5) . .
C2 C1 C11 121.4(5) . .
C10 C1 C11 119.3(5) . .
C1 C2 C3 121.8(5) . .
C1 C2 N1 120.8(5) . .
C3 C2 N1 117.1(5) . .
C4 C3 C2 119.6(6) . .
C3 C4 C5 121.1(6) . .
C6 C5 C4 122.8(6) . .
C6 C5 C10 118.0(6) . .
C4 C5 C10 119.2(6) . .
C7 C6 C5 122.2(7) . .
C6 C7 C8 120.9(7) . .
C9 C8 C7 118.7(7) . .
C8 C9 C10 122.2(6) . .
C9 C10 C1 123.0(6) . .
C9 C10 C5 118.0(6) . .
C1 C10 C5 119.0(5) . .
C12 C11 C20 118.9(5) . .
C12 C11 C1 120.1(5) . .
C20 C11 C1 120.8(5) . .
C11 C12 C13 120.5(5) . .
C11 C12 N2 119.4(5) . .
C13 C12 N2 120.1(5) . .
C14 C13 C12 120.1(6) . .
C13 C14 C15 121.6(6) . .
C14 C15 C20 119.6(6) . .
C14 C15 C16 121.8(6) . .
C20 C15 C16 118.6(6) . .
C17 C16 C15 121.1(7) . .
C16 C17 C18 120.5(6) . .
C19 C18 C17 120.0(7) . .
C18 C19 C20 121.2(7) . .
C11 C20 C15 119.2(6) . .
C11 C20 C19 122.2(6) . .
C15 C20 C19 118.6(6) . .
N1 C21 C22 125.6(5) . .
C27 C22 C23 120.5(5) . .
C27 C22 C21 117.1(5) . .
C23 C22 C21 122.3(5) . .
O1 C23 C24 117.6(5) . .
O1 C23 C22 124.9(5) . .
C24 C23 C22 117.4(5) . .
C25 C24 C23 122.3(6) . .
C24 C25 C26 119.7(6) . .
C24 C25 C28 120.0(6) . .
C26 C25 C28 120.3(6) . .
C27 C26 C25 118.4(6) . .
C22 C27 C26 121.5(6) . .
O4 C28 O3 124.3(6) . .
O4 C28 C25 120.7(6) . .
O3 C28 C25 115.0(6) . .
N2 C29 C30 124.1(5) . .
C35 C30 C29 118.0(5) . .
C35 C30 C31 119.5(5) . .
C29 C30 C31 122.3(5) . .
O2 C31 C32 119.4(5) . .
O2 C31 C30 124.6(5) . .
C32 C31 C30 116.0(5) . .
C33 C32 C31 122.3(6) . .
C32 C33 C34 121.6(6) . .
C32 C33 C36 120.0(6) . .
C34 C33 C36 118.4(6) . .
C35 C34 C33 117.4(6) . .
C34 C35 C30 122.7(6) . .
O6 C36 O5 125.0(7) . .
O6 C36 C33 120.5(7) . .
O5 C36 C33 114.5(6) . .
N3 C37 C38 121.5(8) . .
C39 C38 C37 118.4(8) . .
C38 C39 C40 120.1(9) . .
C41 C40 C39 117.1(9) . .
N3 C41 C40 125.3(9) . .
N4 C42 C43 124.5(8) . .
C44 C43 C42 118.5(9) . .
C43 C44 C45 119.0(8) . .
C46 C45 C44 117.8(8) . .
N4 C46 C45 123.4(8) . .

loop_
_geom_bond_atom_site_label_1
_geom_bond_atom_site_label_2
_geom_bond_distance
_geom_bond_site_symmetry_2
Cu1 O1 1.884(4) .
Cu1 O2 1.901(4) .
Cu1 N2 1.951(5) .
Cu1 N1 1.952(5) .
Cu2 O3 1.955(5) 3_565
Cu2 O5 1.957(5) .
Cu2 N3 2.012(6) .
Cu2 N4 2.015(6) .
Cu2 O7 2.411(7) .
N1 C21 1.299(8) .
N1 C2 1.443(7) .
N2 C29 1.296(8) .
N2 C12 1.434(7) .
N3 C37 1.317(9) .
N3 C41 1.319(11) .
N4 C42 1.302(10) .
N4 C46 1.347(10) .
O1 C23 1.316(7) .
O2 C31 1.297(7) .
O3 C28 1.280(8) .
O3 Cu2 1.955(5) 2_664
O4 C28 1.245(8) .
O5 C36 1.290(9) .
O6 C36 1.220(9) .
O7 C47 1.46(2) .
C1 C2 1.376(9) .
C1 C10 1.429(8) .
C1 C11 1.495(8) .
C2 C3 1.417(8) .
C3 C4 1.369(9) .
C4 C5 1.413(9) .
C5 C6 1.408(9) .
C5 C10 1.440(9) .
C6 C7 1.342(11) .
C7 C8 1.423(11) .
C8 C9 1.362(9) .
C9 C10 1.417(9) .
C11 C12 1.396(8) .
C11 C20 1.427(8) .
C12 C13 1.428(8) .
C13 C14 1.351(9) .
C14 C15 1.396(10) .
C15 C20 1.431(9) .
C15 C16 1.441(9) .
C16 C17 1.349(12) .
C17 C18 1.442(12) .
C18 C19 1.361(9) .
C19 C20 1.432(9) .
C21 C22 1.444(8) .
C22 C27 1.391(9) .
C22 C23 1.412(9) .
C23 C24 1.406(8) .
C24 C25 1.386(9) .
C25 C26 1.416(9) .
C25 C28 1.509(8) .
C26 C27 1.396(9) .
C29 C30 1.429(8) .
C30 C35 1.414(9) .
C30 C31 1.430(8) .
C31 C32 1.425(8) .
C32 C33 1.360(9) .
C33 C34 1.408(10) .
C33 C36 1.534(9) .
C34 C35 1.373(9) .
C37 C38 1.417(13) .
C38 C39 1.336(15) .
C39 C40 1.386(15) .
C40 C41 1.344(14) .
C42 C43 1.376(11) .
C43 C44 1.333(14) .
C44 C45 1.406(13) .
C45 C46 1.353(12) .
C48 O8 1.28(3) .
C49 O9 1.472(16) .
C50 O10 1.407(12) .
C51 O11 1.337(18) .
C52 O12 1.34(3) .
